data_2205816
loop_
_publ_author_name
'Ting-Feng, Tan'
'Jian-Xin, Zhang'
'Ji-Ben, Meng'

_publ_section_title
;
 An asymmetric biphenyl compound: 3-chloro-4,4'-dimethoxybiphenyl
;
_journal_issue 5
_journal_name_full 'Acta Crystallographica Section E'
_journal_page_first o1210
_journal_page_last o1211
_journal_paper_doi 10.1107/S1600536805009323
_journal_volume 61
_journal_year 2005
_chemical_formula_iupac 'C14 H13 Cl O2'
_chemical_formula_moiety 'C14 H13 Cl O2'
_chemical_formula_sum 'C14 H13 Cl O2'
_chemical_formula_weight 248.69
_chemical_name_systematic
;
3-chloro-4,4'-dimethoxybiphenyl
;
_space_group_IT_number 61
_symmetry_cell_setting orthorhombic
_symmetry_space_group_name_Hall '-P 2ac 2ab'
_symmetry_space_group_name_H-M 'P b c a'
_atom_sites_solution_hydrogens geom
_atom_sites_solution_primary direct
_atom_sites_solution_secondary difmap
_audit_creation_method SHELXL-97
_cell_angle_alpha 90
_cell_angle_beta 90
_cell_angle_gamma 90
_cell_formula_units_Z 8
_cell_length_a 9.807(7)
_cell_length_b 9.193(6)
_cell_length_c 26.607(17)
_cell_measurement_reflns_used 2269
_cell_measurement_temperature 292(2)
_cell_measurement_theta_max 26.65
_cell_measurement_theta_min 2.58
_cell_volume 2399(3)
_computing_cell_refinement SMART
_computing_data_collection 'SMART (Bruker, 1998)'
_computing_data_reduction 'SAINT (Bruker, 1998)'
_computing_molecular_graphics 'SHELXTL (Bruker, 1997)'
_computing_publication_material SHELXTL
_computing_structure_refinement 'SHELXL97 (Sheldrick, 1997)'
_computing_structure_solution 'SHELXS97 (Sheldrick, 1997)'
_diffrn_ambient_temperature 292(2)
_diffrn_measured_fraction_theta_full 0.997
_diffrn_measured_fraction_theta_max 0.997
_diffrn_measurement_device_type 'Bruker SMART CCD area-detector'
_diffrn_measurement_method '\f and \w'
_diffrn_radiation_monochromator graphite
_diffrn_radiation_source 'fine-focus sealed tube'
_diffrn_radiation_type MoK\a
_diffrn_radiation_wavelength 0.71073
_diffrn_reflns_av_R_equivalents 0.075
_diffrn_reflns_av_sigmaI/netI 0.052
_diffrn_reflns_limit_h_max 11
_diffrn_reflns_limit_h_min -10
_diffrn_reflns_limit_k_max 10
_diffrn_reflns_limit_k_min -9
_diffrn_reflns_limit_l_max 31
_diffrn_reflns_limit_l_min -31
_diffrn_reflns_number 11187
_diffrn_reflns_theta_full 25.0
_diffrn_reflns_theta_max 25.01
_diffrn_reflns_theta_min 1.53
_exptl_absorpt_coefficient_mu 0.304
_exptl_absorpt_correction_T_max 0.976
_exptl_absorpt_correction_T_min 0.918
_exptl_absorpt_correction_type multi-scan
_exptl_absorpt_process_details '(SADABS; Sheldrick, 1996)'
_exptl_crystal_colour Colourless
_exptl_crystal_density_diffrn 1.377
_exptl_crystal_density_meas ?
_exptl_crystal_density_method 'not measured'
_exptl_crystal_description Plate
_exptl_crystal_F_000 1040
_exptl_crystal_size_max 0.24
_exptl_crystal_size_mid 0.20
_exptl_crystal_size_min 0.18
_refine_diff_density_max 0.23
_refine_diff_density_min -0.27
_refine_ls_extinction_coef 0.0011(3)
_refine_ls_extinction_expression Fc^*^=kFc[1+0.001xFc^2^\l^3^/sin(2\q)]^-1/4^
_refine_ls_extinction_method SHELXL97
_refine_ls_goodness_of_fit_ref 1.07
_refine_ls_hydrogen_treatment constr
_refine_ls_matrix_type full
_refine_ls_number_parameters 157
_refine_ls_number_reflns 2105
_refine_ls_number_restraints 0
_refine_ls_restrained_S_all 1.07
_refine_ls_R_factor_all 0.114
_refine_ls_R_factor_gt 0.063
_refine_ls_shift/su_max 0.000
_refine_ls_shift/su_mean 0.000
_refine_ls_structure_factor_coef Fsqd
_refine_ls_weighting_details 'calc w = 1/[\s^2^(Fo^2^)+(0.0164P)^2^+5.1258P] where P = (Fo^2^+2Fc^2^)/3'
_refine_ls_weighting_scheme calc
_refine_ls_wR_factor_gt 0.109
_refine_ls_wR_factor_ref 0.131
_reflns_number_gt 1269
_reflns_number_total 2105
_reflns_threshold_expression I>2\(I)
_cod_data_source_file tk6213.cif
_cod_data_source_block I
_cod_depositor_comments
;
The following automatic conversions were performed:
'_symmetry_cell_setting' value 'Orthorhombic' changed to 'orthorhombic'
according to '/home/saulius/struct/CIF-dictionaries/cif_core.dic'
dictionary named 'cif_core.dic' version 2.4.1 from 2010-06-29.

Automatic conversion script
Id: cif_fix_enum 1527 2010-12-29 10:47:43Z saulius 

The following automatic conversions were performed:

'_symmetry_cell_setting' value 'Orthorhombic' changed to
'orthorhombic' according to
/home/saulius/struct/CIF-dictionaries/cif_core.dic dictionary named
'cif_core.dic' version 2.4.1 from 2010-06-29.

Automatic conversion script
Id: cif_fix_values 1715 2011-07-08 13:25:40Z adriana 

The following automatic conversions were performed:

'_exptl_crystal_density_meas' value 'none' was changed to '?' - the
value is perceived as not measured.

Automatic conversion script
Id: cif_fix_values 3008 2015-01-20 13:52:24Z robertas 
;
_cod_original_sg_symbol_Hall -P2ac2ab
_cod_database_code 2205816

loop_
_symmetry_equiv_pos_as_xyz
'x, y, z'
'-x+1/2, -y, z+1/2'
'-x, y+1/2, -z+1/2'
'x+1/2, -y+1/2, -z'
'-x, -y, -z'
'x-1/2, y, -z-1/2'
'x, -y-1/2, z-1/2'
'-x-1/2, y-1/2, z'

loop_
_atom_site_label
_atom_site_fract_x
_atom_site_fract_y
_atom_site_fract_z
_atom_site_U_iso_or_equiv
_atom_site_adp_type
_atom_site_calc_flag
_atom_site_refinement_flags
_atom_site_occupancy
_atom_site_type_symbol
Cl1 0.56071(13) 0.22732(14) 0.57468(4) 0.0628(4) Uani d . 1 Cl
O1 0.3178(3) 0.0783(3) 0.54302(10) 0.0552(9) Uani d . 1 O
O2 0.4057(3) 0.1654(3) 0.91043(9) 0.0511(8) Uani d . 1 O
C1 0.3253(5) 0.0868(4) 0.59408(15) 0.0415(11) Uani d . 1 C
C2 0.4376(4) 0.1571(4) 0.61450(14) 0.0418(10) Uani d . 1 C
C3 0.4542(4) 0.1712(4) 0.66574(13) 0.0383(10) Uani d . 1 C
H3 0.5305 0.2190 0.6783 0.046 Uiso calc R 1 H
C4 0.3578(4) 0.1145(4) 0.69909(14) 0.0361(10) Uani d . 1 C
C5 0.2458(5) 0.0446(5) 0.67826(14) 0.0447(11) Uani d . 1 C
H5 0.1795 0.0068 0.6996 0.054 Uiso calc R 1 H
C6 0.2295(4) 0.0293(5) 0.62698(15) 0.0475(11) Uani d . 1 C
H6 0.1539 -0.0197 0.6144 0.057 Uiso calc R 1 H
C7 0.3984(4) 0.1617(5) 0.85930(14) 0.0392(10) Uani d . 1 C
C8 0.4549(4) 0.2625(5) 0.82752(14) 0.0442(10) Uani d . 1 C
H8 0.5016 0.3419 0.8407 0.053 Uiso calc R 1 H
C9 0.4430(4) 0.2469(4) 0.77567(13) 0.0397(10) Uani d . 1 C
H9 0.4822 0.3162 0.7547 0.048 Uiso calc R 1 H
C10 0.3740(4) 0.1305(4) 0.75463(14) 0.0359(9) Uani d . 1 C
C11 0.3189(4) 0.0282(5) 0.78758(15) 0.0454(11) Uani d . 1 C
H11 0.2727 -0.0519 0.7747 0.055 Uiso calc R 1 H
C12 0.3315(4) 0.0437(5) 0.83911(15) 0.0456(11) Uani d . 1 C
H12 0.2945 -0.0264 0.8603 0.055 Uiso calc R 1 H
C13 0.2111(5) -0.0073(6) 0.52130(16) 0.0637(15) Uani d . 1 C
H13A 0.2175 -0.1054 0.5334 0.096 Uiso calc R 1 H
H13B 0.2200 -0.0067 0.4854 0.096 Uiso calc R 1 H
H13C 0.1244 0.0329 0.5306 0.096 Uiso calc R 1 H
C14 0.4640(6) 0.2918(5) 0.93319(15) 0.0654(15) Uani d . 1 C
H14A 0.5585 0.2989 0.9240 0.098 Uiso calc R 1 H
H14B 0.4563 0.2846 0.9691 0.098 Uiso calc R 1 H
H14C 0.4165 0.3769 0.9217 0.098 Uiso calc R 1 H

loop_
_atom_site_aniso_label
_atom_site_aniso_U_11
_atom_site_aniso_U_22
_atom_site_aniso_U_33
_atom_site_aniso_U_12
_atom_site_aniso_U_13
_atom_site_aniso_U_23
Cl1 0.0679(8) 0.0844(9) 0.0361(6) -0.0213(7) 0.0065(6) 0.0011(6)
O1 0.069(2) 0.067(2) 0.0295(16) -0.0100(18) -0.0076(15) -0.0017(15)
O2 0.061(2) 0.063(2) 0.0291(15) -0.0072(17) 0.0004(14) 0.0025(14)
C1 0.048(3) 0.044(3) 0.033(2) 0.008(2) -0.002(2) -0.0024(19)
C2 0.047(3) 0.046(2) 0.033(2) 0.000(2) -0.002(2) 0.0002(19)
C3 0.045(2) 0.039(2) 0.031(2) -0.004(2) -0.0016(19) -0.0010(18)
C4 0.039(2) 0.036(2) 0.033(2) 0.005(2) 0.0008(19) -0.0008(18)
C5 0.041(2) 0.053(3) 0.040(2) -0.002(2) 0.004(2) -0.006(2)
C6 0.040(3) 0.060(3) 0.043(2) -0.004(2) -0.007(2) -0.007(2)
C7 0.043(2) 0.045(2) 0.030(2) 0.002(2) 0.0006(18) 0.002(2)
C8 0.052(3) 0.042(2) 0.038(2) -0.002(2) -0.001(2) -0.002(2)
C9 0.049(2) 0.036(2) 0.034(2) -0.002(2) 0.003(2) 0.0027(18)
C10 0.037(2) 0.036(2) 0.035(2) 0.0051(19) 0.0008(18) -0.0014(19)
C11 0.051(3) 0.046(3) 0.040(2) -0.010(2) 0.000(2) -0.002(2)
C12 0.051(3) 0.049(3) 0.037(2) -0.009(2) 0.004(2) 0.005(2)
C13 0.062(3) 0.086(4) 0.044(3) -0.009(3) -0.014(2) -0.012(3)
C14 0.101(4) 0.065(3) 0.031(2) -0.006(3) -0.002(3) -0.007(2)

loop_
_atom_type_symbol
_atom_type_description
_atom_type_scat_dispersion_real
_atom_type_scat_dispersion_imag
_atom_type_scat_source
C C 0.0033 0.0016 'International Tables Vol C Tables 4.2.6.8 and 6.1.1.4'
H H 0.0000 0.0000 'International Tables Vol C Tables 4.2.6.8 and 6.1.1.4'
O O 0.0106 0.0060 'International Tables Vol C Tables 4.2.6.8 and 6.1.1.4'
Cl Cl 0.1484 0.1585 'International Tables Vol C Tables 4.2.6.8 and 6.1.1.4'

loop_
_geom_angle_atom_site_label_1
_geom_angle_atom_site_label_2
_geom_angle_atom_site_label_3
_geom_angle
C1 O1 C13 118.3(4)
C7 O2 C14 117.7(3)
O1 C1 C2 117.4(4)
O1 C1 C6 124.7(4)
C2 C1 C6 117.9(4)
C3 C2 C1 121.6(4)
C3 C2 Cl1 119.2(3)
C1 C2 Cl1 119.2(3)
C2 C3 C4 120.9(4)
C2 C3 H3 119.6
C4 C3 H3 119.6
C5 C4 C3 117.0(4)
C5 C4 C10 121.7(4)
C3 C4 C10 121.3(4)
C6 C5 C4 122.3(4)
C6 C5 H5 118.9
C4 C5 H5 118.9
C5 C6 C1 120.4(4)
C5 C6 H6 119.8
C1 C6 H6 119.8
O2 C7 C8 125.3(4)
O2 C7 C12 115.7(4)
C8 C7 C12 119.0(4)
C7 C8 C9 120.5(4)
C7 C8 H8 119.8
C9 C8 H8 119.8
C10 C9 C8 121.5(4)
C10 C9 H9 119.3
C8 C9 H9 119.3
C9 C10 C11 117.2(4)
C9 C10 C4 121.9(3)
C11 C10 C4 121.0(4)
C12 C11 C10 121.2(4)
C12 C11 H11 119.4
C10 C11 H11 119.4
C7 C12 C11 120.7(4)
C7 C12 H12 119.7
C11 C12 H12 119.7
O1 C13 H13A 109.5
O1 C13 H13B 109.5
H13A C13 H13B 109.5
O1 C13 H13C 109.5
H13A C13 H13C 109.5
H13B C13 H13C 109.5
O2 C14 H14A 109.5
O2 C14 H14B 109.5
H14A C14 H14B 109.5
O2 C14 H14C 109.5
H14A C14 H14C 109.5
H14B C14 H14C 109.5

loop_
_geom_bond_atom_site_label_1
_geom_bond_atom_site_label_2
_geom_bond_distance
Cl1 C2 1.731(4)
O1 C1 1.363(5)
O1 C13 1.430(5)
O2 C7 1.363(4)
O2 C14 1.430(5)
C1 C2 1.387(6)
C1 C6 1.389(6)
C2 C3 1.379(5)
C3 C4 1.397(5)
C3 H3 0.9300
C4 C5 1.388(6)
C4 C10 1.494(5)
C5 C6 1.381(5)
C5 H5 0.9300
C6 H6 0.9300
C7 C8 1.372(5)
C7 C12 1.377(6)
C8 C9 1.392(5)
C8 H8 0.9300
C9 C10 1.384(5)
C9 H9 0.9300
C10 C11 1.395(5)
C11 C12 1.384(5)
C11 H11 0.9300
C12 H12 0.9300
C13 H13A 0.9600
C13 H13B 0.9600
C13 H13C 0.9600
C14 H14A 0.9600
C14 H14B 0.9600
C14 H14C 0.9600

loop_
_geom_torsion_atom_site_label_1
_geom_torsion_atom_site_label_2
_geom_torsion_atom_site_label_3
_geom_torsion_atom_site_label_4
_geom_torsion
C13 O1 C1 C2 173.3(4)
C13 O1 C1 C6 -6.2(6)
O1 C1 C2 C3 -180.0(4)
C6 C1 C2 C3 -0.5(6)
O1 C1 C2 Cl1 -0.6(5)
C6 C1 C2 Cl1 178.9(3)
C1 C2 C3 C4 0.1(6)
Cl1 C2 C3 C4 -179.3(3)
C2 C3 C4 C5 -0.1(6)
C2 C3 C4 C10 -179.4(4)
C3 C4 C5 C6 0.7(6)
C10 C4 C5 C6 179.9(4)
C4 C5 C6 C1 -1.1(7)
O1 C1 C6 C5 -179.6(4)
C2 C1 C6 C5 1.0(6)
C14 O2 C7 C8 7.1(6)
C14 O2 C7 C12 -174.9(4)
O2 C7 C8 C9 179.0(4)
C12 C7 C8 C9 1.0(6)
C7 C8 C9 C10 0.2(6)
C8 C9 C10 C11 -1.0(6)
C8 C9 C10 C4 178.6(4)
C5 C4 C10 C9 -150.5(4)
C3 C4 C10 C9 28.7(6)
C5 C4 C10 C11 29.1(6)
C3 C4 C10 C11 -151.7(4)
C9 C10 C11 C12 0.7(6)
C4 C10 C11 C12 -178.9(4)
O2 C7 C12 C11 -179.5(4)
C8 C7 C12 C11 -1.3(7)
C10 C11 C12 C7 0.5(7)

loop_
_cod_related_entry_id
_cod_related_entry_database
_cod_related_entry_code
1 ChemSpider 21129528
